data_2209342
loop_
_publ_author_name
'Lakshmi, S.'
'Dinesh Manvar'
'Alpesh Parecha'
'Anamik Shah'
'Sridhar, M. A.'
'Shashidhara Prasad, J.'

_publ_section_title
;Ethyl
 2-amino-3-ethoxycarbonyl-7,8-dimethyl-4-[4-(methylsulfanyl)phenyl]-5-oxo-4<i>H</i>-pyrano[3,2-<i>c</i>]chromene-3-carboxylate
;
_journal_coeditor_code WN2027
_journal_issue 6
_journal_name_full 'Acta Crystallographica Section E'
_journal_page_first o2163
_journal_page_last o2165
_journal_paper_doi 10.1107/S1600536806015741
_journal_volume 62
_journal_year 2006
_chemical_formula_iupac 'C24 H23 N O5 S'
_chemical_formula_moiety 'C24 H23 N O5 S'
_chemical_formula_sum 'C24 H23 N O5 S'
_chemical_formula_weight 437.50
_chemical_name_systematic
;
Ethyl 2-amino-3-ethoxycarbonyl-7,8-dimethyl-4-[4-(methylsulfanyl)phenyl]-
5-oxo-4H-pyrano[3,2-c]chromene-3-carboxylate
;
_space_group_IT_number 14
_symmetry_cell_setting monoclinic
_symmetry_space_group_name_Hall '-P 2ybc'
_symmetry_space_group_name_H-M 'P 1 21/c 1'
_atom_sites_solution_hydrogens geom
_atom_sites_solution_primary direct
_atom_sites_solution_secondary difmap
_audit_creation_method SHELXL-97
_cell_angle_alpha 90
_cell_angle_beta 100.220(3)
_cell_angle_gamma 90
_cell_formula_units_Z 4
_cell_length_a 17.295(5)
_cell_length_b 7.494(4)
_cell_length_c 17.127(9)
_cell_measurement_reflns_used 6677
_cell_measurement_temperature 295(2)
_cell_measurement_theta_max 25.03
_cell_measurement_theta_min 2.39
_cell_volume 2184.6(18)
_computing_cell_refinement 'SCALEPACK (Otwinowski & Minor, 1997)'
_computing_data_collection 'XPRESS (MacScience, 2002)'
_computing_data_reduction 'SCALEPACK and DENZO (Otwinowski & Minor, 1997)'
_computing_molecular_graphics 'PLATON (Spek, 2003) and ORTEPII (Johnson, 1976)'
_computing_publication_material PLATON
_computing_structure_refinement 'SHELXL97 (Sheldrick, 1997)'
_computing_structure_solution 'SHELXS97 (Sheldrick, 1997)'
_diffrn_ambient_temperature 295(2)
_diffrn_detector_area_resol_mean 10.0
_diffrn_measured_fraction_theta_full 0.928
_diffrn_measured_fraction_theta_max 0.928
_diffrn_measurement_device_type 'MacScience DIPLabo 32001'
_diffrn_measurement_method \w
_diffrn_radiation_monochromator graphite
_diffrn_radiation_source 'fine-focus sealed tube'
_diffrn_radiation_type MoK\a
_diffrn_radiation_wavelength 0.71073
_diffrn_reflns_av_R_equivalents 0.0215
_diffrn_reflns_av_sigmaI/netI 0.0250
_diffrn_reflns_limit_h_max 20
_diffrn_reflns_limit_h_min -20
_diffrn_reflns_limit_k_max 8
_diffrn_reflns_limit_k_min -8
_diffrn_reflns_limit_l_max 19
_diffrn_reflns_limit_l_min -18
_diffrn_reflns_number 6677
_diffrn_reflns_theta_full 25.03
_diffrn_reflns_theta_max 25.03
_diffrn_reflns_theta_min 2.39
_diffrn_standards_number 0
_exptl_absorpt_coefficient_mu 0.184
_exptl_absorpt_correction_type none
_exptl_absorpt_process_details none
_exptl_crystal_colour 'Pale yellow'
_exptl_crystal_density_diffrn 1.330
_exptl_crystal_density_method 'not measured'
_exptl_crystal_description Block
_exptl_crystal_F_000 920
_exptl_crystal_size_max 0.25
_exptl_crystal_size_mid 0.22
_exptl_crystal_size_min 0.22
_refine_diff_density_max 0.354
_refine_diff_density_min -0.288
_refine_ls_extinction_coef 0.034(3)
_refine_ls_extinction_method SHELXL97
_refine_ls_goodness_of_fit_ref 1.160
_refine_ls_hydrogen_treatment constr
_refine_ls_matrix_type full
_refine_ls_number_parameters 285
_refine_ls_number_reflns 3585
_refine_ls_number_restraints 0
_refine_ls_restrained_S_all 1.160
_refine_ls_R_factor_all 0.0535
_refine_ls_R_factor_gt 0.0459
_refine_ls_shift/su_max 0.001
_refine_ls_shift/su_mean 0.000
_refine_ls_structure_factor_coef Fsqd
_refine_ls_weighting_details 'calc w=1/[\s^2^(Fo^2^)+(0.0787P)^2^+0.3836P] where P=(Fo^2^+2Fc^2^)/3'
_refine_ls_weighting_scheme calc
_refine_ls_wR_factor_gt 0.1252
_refine_ls_wR_factor_ref 0.1372
_reflns_number_gt 3119
_reflns_number_total 3585
_reflns_threshold_expression I>2\s(I)
_cod_data_source_file wn2027.cif
_cod_data_source_block I
_cod_depositor_comments
;
The following automatic conversions were performed:
'_symmetry_cell_setting' value 'Monoclinic' changed to 'monoclinic'
according to '/home/saulius/struct/CIF-dictionaries/cif_core.dic'
dictionary named 'cif_core.dic' version 2.4.1 from 2010-06-29.

Automatic conversion script
Id: cif_fix_enum 1527 2010-12-29 10:47:43Z saulius 

The following automatic conversions were performed:

'_symmetry_cell_setting' value 'Monoclinic' changed to 'monoclinic'
according to /home/saulius/struct/CIF-dictionaries/cif_core.dic
dictionary named 'cif_core.dic' version 2.4.1 from 2010-06-29.

Automatic conversion script
Id: cif_fix_values 1715 2011-07-08 13:25:40Z adriana 
;
_cod_original_sg_symbol_Hall '-P 2y b c'
_cod_original_sg_symbol_H-M 'P 21/c'
_cod_database_code 2209342

loop_
_symmetry_equiv_pos_as_xyz
x,y,z
-x,1/2+y,1/2-z
-x,-y,-z
x,1/2-y,1/2+z

loop_
_atom_site_aniso_label
_atom_site_aniso_U_11
_atom_site_aniso_U_22
_atom_site_aniso_U_33
_atom_site_aniso_U_12
_atom_site_aniso_U_13
_atom_site_aniso_U_23
O1 0.0452(7) 0.0910(12) 0.0411(8) 0.0071(7) 0.0075(6) 0.0061(7)
O7 0.0399(7) 0.0665(10) 0.0378(8) -0.0020(6) 0.0099(5) 0.0065(6)
O17 0.0568(9) 0.1185(15) 0.0449(9) 0.0122(9) 0.0191(7) 0.0235(8)
O20 0.0508(8) 0.0969(13) 0.0393(9) -0.0046(8) 0.0037(6) -0.0042(7)
O21 0.0412(7) 0.0630(9) 0.0436(8) -0.0085(6) 0.0066(5) -0.0022(6)
N18 0.0499(9) 0.1006(15) 0.0360(10) 0.0000(9) 0.0109(7) 0.0041(9)
C2 0.0446(10) 0.0655(14) 0.0423(11) 0.0092(9) 0.0117(8) 0.0038(9)
C3 0.0416(9) 0.0428(10) 0.0377(10) 0.0047(7) 0.0114(7) -0.0006(7)
C4 0.0407(9) 0.0405(10) 0.0358(10) -0.0006(7) 0.0114(7) -0.0001(7)
C5 0.0418(9) 0.0473(11) 0.0373(10) 0.0007(8) 0.0103(7) -0.0054(7)
C6 0.0438(9) 0.0514(12) 0.0344(11) 0.0031(8) 0.0086(7) -0.0012(8)
C8 0.0426(9) 0.0409(10) 0.0359(10) 0.0035(7) 0.0080(7) 0.0009(7)
C9 0.0403(9) 0.0412(11) 0.0492(11) 0.0029(8) 0.0103(8) 0.0006(8)
C10 0.0456(10) 0.0476(12) 0.0546(12) 0.0027(8) 0.0143(8) 0.0056(8)
C11 0.0426(10) 0.0499(13) 0.0709(15) 0.0012(8) 0.0185(9) 0.0064(9)
C12 0.0421(10) 0.0428(12) 0.0721(14) 0.0016(8) 0.0081(9) -0.0012(9)
C13 0.0461(10) 0.0585(14) 0.0573(13) 0.0032(9) 0.0017(9) -0.0039(10)
C14 0.0442(10) 0.0532(12) 0.0458(11) 0.0040(8) 0.0090(8) 0.0006(8)
C15 0.0444(11) 0.0626(15) 0.0904(18) -0.0018(10) 0.0060(11) 0.0002(12)
C16 0.0553(13) 0.119(2) 0.0622(16) 0.0077(14) -0.0065(11) 0.0021(14)
C19 0.0450(10) 0.0508(12) 0.0399(11) 0.0031(8) 0.0092(8) -0.0060(8)
C22 0.0423(10) 0.0614(14) 0.0573(13) -0.0083(9) 0.0039(8) -0.0061(9)
C23 0.0526(11) 0.0685(16) 0.0696(15) -0.0101(10) 0.0132(10) 0.0068(11)
C24 0.0346(8) 0.0438(10) 0.0327(9) -0.0009(7) 0.0074(6) -0.0013(7)
C25 0.0510(11) 0.0497(12) 0.0490(12) -0.0045(8) 0.0234(8) 0.0017(8)
C26 0.0605(12) 0.0404(11) 0.0549(12) -0.0034(9) 0.0212(9) 0.0019(8)
C27 0.0367(8) 0.0483(12) 0.0372(10) 0.0030(7) 0.0054(7) -0.0042(7)
C28 0.0408(9) 0.0515(12) 0.0381(10) 0.0011(8) 0.0152(7) 0.0020(8)
C29 0.0431(9) 0.0415(11) 0.0402(11) -0.0012(7) 0.0125(7) 0.0030(7)
S30 0.0615(4) 0.0522(4) 0.0563(4) 0.0091(2) 0.0162(2) -0.0092(2)
C31 0.0704(14) 0.0854(18) 0.0626(15) 0.0199(13) 0.0296(11) -0.0052(12)

loop_
_atom_site_type_symbol
_atom_site_label
_atom_site_fract_x
_atom_site_fract_y
_atom_site_fract_z
_atom_site_U_iso_or_equiv
_atom_site_thermal_displace_type
_atom_site_calc_flag
_atom_site_refinement_flags
_atom_site_occupancy
O O1 0.03361(8) 0.7325(2) 0.07855(8) 0.0591(5) Uani . . 1.000
O O7 0.13296(7) 0.63853(19) 0.31098(7) 0.0477(5) Uani . . 1.000
O O17 0.14808(9) 0.8061(3) 0.04893(9) 0.0722(7) Uani . . 1.000
O O20 0.37041(8) 0.7585(2) 0.39742(8) 0.0629(6) Uani . . 1.000
O O21 0.38344(7) 0.8268(2) 0.27269(8) 0.0494(5) Uani . . 1.000
N N18 0.22616(10) 0.6544(3) 0.41751(10) 0.0618(7) Uani . . 1.000
C C2 0.11363(11) 0.7526(3) 0.09969(11) 0.0503(7) Uani . . 1.000
C C3 0.15042(10) 0.7102(2) 0.17979(10) 0.0402(6) Uani . . 1.000
C C4 0.23881(10) 0.7208(2) 0.20106(10) 0.0384(6) Uani . . 1.000
C C5 0.26278(10) 0.7160(3) 0.29035(11) 0.0417(6) Uani . . 1.000
C C6 0.21131(10) 0.6724(3) 0.33893(10) 0.0430(6) Uani . . 1.000
C C8 0.10400(10) 0.6707(2) 0.23270(10) 0.0397(6) Uani . . 1.000
C C9 0.01980(10) 0.6620(3) 0.21244(11) 0.0433(6) Uani . . 1.000
C C10 -0.03074(11) 0.6298(3) 0.26646(13) 0.0486(7) Uani . . 1.000
C C11 -0.11060(11) 0.6270(3) 0.23975(14) 0.0534(7) Uani . . 1.000
C C12 -0.14311(11) 0.6533(3) 0.16009(14) 0.0526(7) Uani . . 1.000
C C13 -0.09410(11) 0.6848(3) 0.10491(13) 0.0549(7) Uani . . 1.000
C C14 -0.01341(11) 0.6911(3) 0.13350(12) 0.0476(6) Uani . . 1.000
C C15 -0.23117(12) 0.6505(3) 0.13435(16) 0.0665(9) Uani . . 1.000
C C16 -0.12544(14) 0.7132(5) 0.01821(16) 0.0809(10) Uani . . 1.000
C C19 0.34194(11) 0.7652(3) 0.32682(11) 0.0450(6) Uani . . 1.000
C C22 0.46362(11) 0.8810(3) 0.30270(13) 0.0543(7) Uani . . 1.000
C C23 0.50346(13) 0.9049(3) 0.23295(14) 0.0633(8) Uani . . 1.000
C C24 0.27734(9) 0.5733(2) 0.15926(10) 0.0369(5) Uani . . 1.000
C C25 0.26733(11) 0.3960(3) 0.17714(12) 0.0481(7) Uani . . 1.000
C C26 0.30086(12) 0.2609(3) 0.13971(12) 0.0506(7) Uani . . 1.000
C C27 0.34564(10) 0.3010(3) 0.08190(10) 0.0409(6) Uani . . 1.000
C C28 0.35672(10) 0.4778(3) 0.06401(10) 0.0425(6) Uani . . 1.000
C C29 0.32280(10) 0.6121(3) 0.10267(11) 0.0410(6) Uani . . 1.000
S S30 0.38284(3) 0.11681(8) 0.03578(3) 0.0560(2) Uani . . 1.000
C C31 0.43785(14) 0.2134(4) -0.03192(15) 0.0706(9) Uani . . 1.000
H H4 0.25530 0.83600 0.18240 0.0460 Uiso calc R 1.000
H H10 -0.01050 0.61050 0.31980 0.0580 Uiso calc R 1.000
H H11 -0.14390 0.60700 0.27590 0.0640 Uiso calc R 1.000
H H15A -0.24880 0.76540 0.11370 0.1000 Uiso calc R 1.000
H H15B -0.25550 0.62270 0.17900 0.1000 Uiso calc R 1.000
H H15C -0.24520 0.56160 0.09400 0.1000 Uiso calc R 1.000
H H16A -0.08280 0.74120 -0.00880 0.1220 Uiso calc R 1.000
H H16B -0.16240 0.81000 0.01200 0.1220 Uiso calc R 1.000
H H16C -0.15110 0.60640 -0.00400 0.1220 Uiso calc R 1.000
H H18A 0.27300 0.67090 0.44330 0.0740 Uiso calc R 1.000
H H18B 0.18890 0.62620 0.44250 0.0740 Uiso calc R 1.000
H H22A 0.49040 0.79050 0.33800 0.0650 Uiso calc R 1.000
H H22B 0.46420 0.99210 0.33190 0.0650 Uiso calc R 1.000
H H23A 0.50460 0.79300 0.20590 0.0950 Uiso calc R 1.000
H H23B 0.55620 0.94610 0.25070 0.0950 Uiso calc R 1.000
H H23C 0.47520 0.99110 0.19740 0.0950 Uiso calc R 1.000
H H25 0.23730 0.36700 0.21530 0.0580 Uiso calc R 1.000
H H26 0.29360 0.14270 0.15310 0.0610 Uiso calc R 1.000
H H28 0.38690 0.50720 0.02600 0.0510 Uiso calc R 1.000
H H29 0.33090 0.73060 0.09020 0.0490 Uiso calc R 1.000
H H31A 0.40440 0.28990 -0.06810 0.1060 Uiso calc R 1.000
H H31B 0.45840 0.12060 -0.06100 0.1060 Uiso calc R 1.000
H H31C 0.48050 0.28190 -0.00310 0.1060 Uiso calc R 1.000

loop_
_atom_type_symbol
_atom_type_description
_atom_type_scat_dispersion_real
_atom_type_scat_dispersion_imag
_atom_type_scat_source
S S 0.1246 0.1234 'International Tables Vol C Tables 4.2.6.8 and 6.1.1.4'
O O 0.0106 0.0060 'International Tables Vol C Tables 4.2.6.8 and 6.1.1.4'
N N 0.0061 0.0033 'International Tables Vol C Tables 4.2.6.8 and 6.1.1.4'
H H 0.0000 0.0000 'International Tables Vol C Tables 4.2.6.8 and 6.1.1.4'
C C 0.0033 0.0016 'International Tables Vol C Tables 4.2.6.8 and 6.1.1.4'

loop_
_geom_angle_atom_site_label_1
_geom_angle_atom_site_label_2
_geom_angle_atom_site_label_3
_geom_angle
_geom_angle_publ_flag
C27 S30 C31 104.64(12) no
C2 O1 C14 122.06(15) no
C6 O7 C8 118.35(14) no
C19 O21 C22 116.37(15) no
C6 N18 H18A 119.98 no
C6 N18 H18B 120.02 no
H18A N18 H18B 120.00 no
O17 C2 C3 124.61(18) no
O1 C2 O17 116.70(17) no
O1 C2 C3 118.69(16) no
C2 C3 C8 118.29(16) no
C2 C3 C4 118.37(15) no
C4 C3 C8 123.27(15) no
C3 C4 C5 109.09(14) no
C3 C4 C24 110.80(13) no
C5 C4 C24 113.04(14) no
C6 C5 C19 117.91(17) no
C4 C5 C6 122.14(16) no
C4 C5 C19 119.91(16) no
O7 C6 N18 109.50(15) no
O7 C6 C5 122.75(15) no
N18 C6 C5 127.75(17) no
C3 C8 C9 123.18(16) no
O7 C8 C9 114.08(15) no
O7 C8 C3 122.73(16) no
C10 C9 C14 118.09(17) no
C8 C9 C14 117.00(16) no
C8 C9 C10 124.90(17) no
C9 C10 C11 119.3(2) no
C10 C11 C12 122.0(2) no
C11 C12 C13 119.87(18) no
C11 C12 C15 119.7(2) no
C13 C12 C15 120.5(2) no
C12 C13 C16 122.45(19) no
C12 C13 C14 117.2(2) no
C14 C13 C16 120.32(19) no
O1 C14 C9 120.38(17) no
O1 C14 C13 116.15(18) no
C9 C14 C13 123.46(18) no
O21 C19 C5 111.58(16) no
O20 C19 C5 126.87(18) no
O20 C19 O21 121.53(18) no
O21 C22 C23 107.37(17) no
C4 C24 C25 120.55(15) no
C4 C24 C29 121.62(15) no
C25 C24 C29 117.83(17) no
C24 C25 C26 121.55(18) no
C25 C26 C27 120.3(2) no
S30 C27 C28 125.05(14) no
S30 C27 C26 116.19(17) no
C26 C27 C28 118.75(19) no
C27 C28 C29 120.13(17) no
C24 C29 C28 121.46(19) no
C3 C4 H4 107.96 no
C5 C4 H4 107.89 no
C24 C4 H4 107.89 no
C9 C10 H10 120.34 no
C11 C10 H10 120.33 no
C10 C11 H11 119.02 no
C12 C11 H11 118.99 no
C12 C15 H15A 109.48 no
C12 C15 H15B 109.46 no
C12 C15 H15C 109.47 no
H15A C15 H15B 109.46 no
H15A C15 H15C 109.53 no
H15B C15 H15C 109.44 no
C13 C16 H16A 109.49 no
C13 C16 H16B 109.44 no
C13 C16 H16C 109.49 no
H16A C16 H16B 109.54 no
H16A C16 H16C 109.36 no
H16B C16 H16C 109.51 no
O21 C22 H22A 110.26 no
O21 C22 H22B 110.19 no
C23 C22 H22A 110.23 no
C23 C22 H22B 110.22 no
H22A C22 H22B 108.58 no
C22 C23 H23A 109.48 no
C22 C23 H23B 109.45 no
C22 C23 H23C 109.46 no
H23A C23 H23B 109.52 no
H23A C23 H23C 109.48 no
H23B C23 H23C 109.44 no
C24 C25 H25 119.23 no
C26 C25 H25 119.22 no
C25 C26 H26 119.90 no
C27 C26 H26 119.83 no
C27 C28 H28 119.98 no
C29 C28 H28 119.89 no
C24 C29 H29 119.30 no
C28 C29 H29 119.24 no
S30 C31 H31A 109.46 no
S30 C31 H31B 109.48 no
S30 C31 H31C 109.47 no
H31A C31 H31B 109.53 no
H31A C31 H31C 109.44 no
H31B C31 H31C 109.44 no

loop_
_geom_bond_atom_site_label_1
_geom_bond_atom_site_label_2
_geom_bond_distance
_geom_bond_publ_flag
S30 C27 1.767(2) no
S30 C31 1.779(3) no
O1 C2 1.375(2) no
O1 C14 1.384(2) no
O7 C6 1.378(2) no
O7 C8 1.367(2) no
O17 C2 1.206(3) no
O20 C19 1.223(2) no
O21 C19 1.351(2) no
O21 C22 1.449(2) no
N18 C6 1.331(2) no
N18 H18A 0.8600 no
N18 H18B 0.8608 no
C2 C3 1.442(3) no
C3 C8 1.346(2) no
C3 C4 1.509(2) no
C4 C24 1.532(2) no
C4 C5 1.512(3) no
C5 C6 1.362(3) no
C5 C19 1.448(3) no
C8 C9 1.437(2) no
C9 C14 1.389(3) no
C9 C10 1.402(3) no
C10 C11 1.376(3) no
C11 C12 1.394(3) no
C12 C13 1.397(3) no
C12 C15 1.509(3) no
C13 C16 1.503(3) no
C13 C14 1.395(3) no
C22 C23 1.492(3) no
C24 C29 1.383(2) no
C24 C25 1.381(3) no
C25 C26 1.380(3) no
C26 C27 1.394(3) no
C27 C28 1.381(3) no
C28 C29 1.390(3) no
C4 H4 0.9804 no
C10 H10 0.9298 no
C11 H11 0.9295 no
C15 H15A 0.9598 no
C15 H15B 0.9589 no
C15 H15C 0.9596 no
C16 H16A 0.9607 no
C16 H16B 0.9602 no
C16 H16C 0.9604 no
C22 H22A 0.9699 no
C22 H22B 0.9704 no
C23 H23A 0.9599 no
C23 H23B 0.9599 no
C23 H23C 0.9598 no
C25 H25 0.9298 no
C26 H26 0.9291 no
C28 H28 0.9303 no
C29 H29 0.9298 no
C31 H31A 0.9592 no
C31 H31B 0.9596 no
C31 H31C 0.9602 no

loop_
_geom_contact_atom_site_label_1
_geom_contact_atom_site_label_2
_geom_contact_distance
_geom_contact_site_symmetry_2
_geom_contact_publ_flag
S30 H23C 3.0874 1_545 no
S30 H22A 3.0809 2_645 no
S30 H18A 3.1143 4_554 no
O17 C29 3.332(3) . no
O17 C24 3.180(2) . no
O17 N18 2.838(2) 4_564 no
O20 N18 2.694(2) . no
O21 C29 3.329(2) . no
O21 C24 3.080(2) . no
O1 H16A 2.2863 . no
O7 H10 2.5211 . no
O17 H4 2.6852 . no
O17 H18B 2.1296 4_564 no
O20 H22A 2.4798 . no
O20 H18A 2.0872 . no
O20 H28 2.7913 4_565 no
O20 H22B 2.7570 . no
O20 H31C 2.8809 2_655 no
O21 H4 2.4681 . no
N18 O20 2.694(2) . no
N18 O17 2.838(2) 4_565 no
C3 C11 3.531(3) 2_555 no
C5 C15 3.580(3) 2_555 no
C8 C11 3.451(3) 2_555 no
C9 C10 3.526(3) 2_555 no
C10 C9 3.526(3) 2_545 no
C11 C3 3.531(3) 2_545 no
C11 C8 3.451(3) 2_545 no
C15 C19 3.592(3) 2_545 no
C15 C5 3.580(3) 2_545 no
C19 C15 3.592(3) 2_555 no
C22 C28 3.588(3) 2_655 no
C22 C27 3.583(3) 2_655 no
C24 O21 3.080(2) . no
C24 O17 3.180(2) . no
C27 C22 3.583(3) 2_645 no
C28 C22 3.588(3) 2_645 no
C29 O17 3.332(3) . no
C29 O21 3.329(2) . no
C3 H11 3.0759 2_555 no
C3 H25 2.9863 . no
C5 H25 2.9130 . no
C5 H15B 3.0990 2_555 no
C11 H25 3.0377 2_555 no
C15 H16C 2.9675 . no
C15 H31A 3.0425 3_565 no
C15 H25 3.0613 2_555 no
C15 H16B 2.8494 . no
C16 H15C 2.8670 . no
C16 H15A 2.9356 . no
C19 H15B 3.0610 2_555 no
C19 H18A 2.5971 . no
C27 H22A 2.9238 2_645 no
C28 H31A 2.9059 . no
C28 H15C 3.0461 3_565 no
C28 H31C 2.9887 . no
C31 H28 2.6303 . no
H4 O17 2.6852 . no
H4 O21 2.4681 . no
H4 H26 2.4680 1_565 no
H4 H29 2.3579 . no
H10 O7 2.5211 . no
H11 H15B 2.3145 . no
H11 C3 3.0759 2_545 no
H11 H25 2.5524 2_555 no
H15A C16 2.9356 . no
H15A H16B 2.5104 . no
H15B H11 2.3145 . no
H15B C5 3.0990 2_545 no
H15B C19 3.0610 2_545 no
H15B H25 2.5546 2_555 no
H15C C16 2.8670 . no
H15C H16C 2.5589 . no
H15C C28 3.0461 3_565 no
H16A O1 2.2863 . no
H16B C15 2.8494 . no
H16B H15A 2.5104 . no
H16B H18B 2.5611 2_555 no
H16C C15 2.9675 . no
H16C H15C 2.5589 . no
H18A O20 2.0872 . no
H18A C19 2.5971 . no
H18A S30 3.1143 4_555 no
H18B H16B 2.5611 2_545 no
H18B O17 2.1296 4_565 no
H22A O20 2.4798 . no
H22A S30 3.0809 2_655 no
H22A C27 2.9238 2_655 no
H22A H23C 2.4256 2_645 no
H22B O20 2.7570 . no
H22B H23A 2.4329 2_655 no
H23A H22B 2.4329 2_645 no
H23C S30 3.0874 1_565 no
H23C H22A 2.4256 2_655 no
H25 C3 2.9863 . no
H25 C5 2.9130 . no
H25 C11 3.0377 2_545 no
H25 C15 3.0613 2_545 no
H25 H11 2.5524 2_545 no
H25 H15B 2.5546 2_545 no
H26 H4 2.4680 1_545 no
H28 C31 2.6303 . no
H28 H31A 2.3482 . no
H28 H31C 2.4507 . no
H28 O20 2.7913 4_564 no
H29 H4 2.3579 . no
H31A C28 2.9059 . no
H31A H28 2.3482 . no
H31A C15 3.0425 3_565 no
H31C C28 2.9887 . no
H31C H28 2.4507 . no
H31C O20 2.8809 2_645 no

loop_
_geom_hbond_atom_site_label_D
_geom_hbond_atom_site_label_H
_geom_hbond_atom_site_label_A
_geom_hbond_site_symmetry_A
_geom_hbond_distance_DH
_geom_hbond_distance_HA
_geom_hbond_distance_DA
_geom_hbond_angle_DHA
_geom_hbond_publ_flag
N18 H18A O20 . 0.86 2.09 2.694(2) 127 yes
N18 H18B O17 4_565 0.86 2.13 2.838(2) 139 yes
C16 H16A O1 . 0.96 2.29 2.765(3) 110 yes

loop_
_geom_torsion_atom_site_label_1
_geom_torsion_atom_site_label_2
_geom_torsion_atom_site_label_3
_geom_torsion_atom_site_label_4
_geom_torsion
_geom_torsion_publ_flag
C31 S30 C27 C26 -178.80(16) no
C31 S30 C27 C28 2.23(19) no
C2 O1 C14 C13 176.40(19) no
C14 O1 C2 C3 6.9(3) no
C2 O1 C14 C9 -2.3(3) no
C14 O1 C2 O17 -172.8(2) no
C6 O7 C8 C3 9.4(2) no
C6 O7 C8 C9 -169.49(17) no
C8 O7 C6 C5 -8.0(3) no
C8 O7 C6 N18 172.36(17) no
C22 O21 C19 C5 179.70(17) no
C22 O21 C19 O20 1.1(3) no
C19 O21 C22 C23 167.64(18) no
O17 C2 C3 C8 172.8(2) no
O1 C2 C3 C4 175.99(16) no
O17 C2 C3 C4 -4.4(3) no
O1 C2 C3 C8 -6.8(3) no
C2 C3 C4 C24 -68.67(19) no
C4 C3 C8 C9 179.52(16) no
C2 C3 C4 C5 166.27(17) no
C4 C3 C8 O7 0.8(2) no
C2 C3 C8 C9 2.5(3) no
C8 C3 C4 C24 114.32(17) no
C8 C3 C4 C5 -10.7(2) no
C2 C3 C8 O7 -176.24(16) no
C3 C4 C5 C19 -165.76(18) no
C24 C4 C5 C6 -111.8(2) no
C5 C4 C24 C25 57.7(2) no
C3 C4 C5 C6 11.9(3) no
C24 C4 C5 C19 70.5(2) no
C3 C4 C24 C29 114.74(17) no
C3 C4 C24 C25 -65.1(2) no
C5 C4 C24 C29 -122.46(18) no
C6 C5 C19 O20 6.4(4) no
C4 C5 C19 O20 -175.9(2) no
C4 C5 C6 O7 -3.4(3) no
C6 C5 C19 O21 -172.11(19) no
C4 C5 C19 O21 5.7(3) no
C19 C5 C6 O7 174.27(19) no
C4 C5 C6 N18 176.1(2) no
C19 C5 C6 N18 -6.1(4) no
O7 C8 C9 C14 -179.17(18) no
O7 C8 C9 C10 2.1(3) no
C3 C8 C9 C10 -176.78(19) no
C3 C8 C9 C14 2.0(3) no
C10 C9 C14 O1 176.7(2) no
C8 C9 C14 O1 -2.2(3) no
C10 C9 C14 C13 -1.9(3) no
C8 C9 C14 C13 179.2(2) no
C14 C9 C10 C11 0.4(3) no
C8 C9 C10 C11 179.2(2) no
C9 C10 C11 C12 0.7(3) no
C10 C11 C12 C15 -179.4(2) no
C10 C11 C12 C13 -0.4(3) no
C15 C12 C13 C16 -1.3(4) no
C15 C12 C13 C14 178.0(2) no
C11 C12 C13 C14 -1.0(3) no
C11 C12 C13 C16 179.7(2) no
C12 C13 C14 O1 -176.45(19) no
C16 C13 C14 C9 -178.4(2) no
C12 C13 C14 C9 2.2(3) no
C16 C13 C14 O1 2.9(3) no
C4 C24 C25 C26 179.38(17) no
C4 C24 C29 C28 -179.03(16) no
C25 C24 C29 C28 0.8(3) no
C29 C24 C25 C26 -0.5(3) no
C24 C25 C26 C27 -0.5(3) no
C25 C26 C27 S30 -177.96(15) no
C25 C26 C27 C28 1.1(3) no
S30 C27 C28 C29 178.21(14) no
C26 C27 C28 C29 -0.7(3) no
C27 C28 C29 C24 -0.2(3) no
